data_2228496
loop_
_publ_author_name
'Kozubkov\'a, Zuzana'
'Rouchal, Michal'
'Ne\<cas, Marek'
'V\'icha, Robert'

_publ_section_title
;
 1-Adamantylmethyl 2-aminobenzoate
;
_journal_coeditor_code NK2072
_journal_issue 12
_journal_name_full 'Acta Crystallographica Section E'
_journal_page_first o3262
_journal_paper_doi 10.1107/S1600536810047276
_journal_volume 66
_journal_year 2010
_chemical_formula_iupac 'C18 H23 N O2'
_chemical_formula_moiety 'C18 H23 N O2'
_chemical_formula_sum 'C18 H23 N O2'
_chemical_formula_weight 285.37
_chemical_melting_point_gt 366
_chemical_melting_point_lt 362
_chemical_name_systematic
;
1-Adamantylmethyl 2-aminobenzoate
;
_space_group_IT_number 15
_symmetry_cell_setting monoclinic
_symmetry_space_group_name_Hall '-C 2yc'
_symmetry_space_group_name_H-M 'C 1 2/c 1'
_atom_sites_solution_hydrogens geom
_atom_sites_solution_primary direct
_atom_sites_solution_secondary difmap
_cell_angle_alpha 90.00
_cell_angle_beta 106.904(7)
_cell_angle_gamma 90.00
_cell_formula_units_Z 16
_cell_length_a 25.8665(19)
_cell_length_b 6.4575(4)
_cell_length_c 38.6173(8)
_cell_measurement_reflns_used 4567
_cell_measurement_temperature 120(2)
_cell_measurement_theta_max 27.2933
_cell_measurement_theta_min 2.6911
_cell_volume 6171.7(6)
_computing_cell_refinement 'CrysAlis RED (Oxford Diffraction, 2006)'
_computing_data_collection 'CrysAlis CCD (Oxford Diffraction, 2006)'
_computing_data_reduction 'CrysAlis RED (Oxford Diffraction, 2006)'
_computing_molecular_graphics 'ORTEP-3 (Farrugia, 1997) and <i>Mercury</i> (Macrae <i>et al.</i>, 2008)'
_computing_publication_material 'SHELXL97 (Sheldrick, 2008)'
_computing_structure_refinement 'SHELXL97 (Sheldrick, 2008)'
_computing_structure_solution 'SHELXS97 (Sheldrick, 2008)'
_diffrn_ambient_temperature 120(2)
_diffrn_detector_area_resol_mean 8.4353
_diffrn_measured_fraction_theta_full 0.999
_diffrn_measured_fraction_theta_max 0.999
_diffrn_measurement_device_type
;
Oxford Diffraction Xcalibur diffractometer with a Sapphire2
detector
;
_diffrn_measurement_method '\w scan'
_diffrn_radiation_monochromator graphite
_diffrn_radiation_source 'Enhance (Mo) X-ray Source'
_diffrn_radiation_type MoK\a
_diffrn_radiation_wavelength 0.71073
_diffrn_reflns_av_R_equivalents 0.0513
_diffrn_reflns_av_sigmaI/netI 0.0844
_diffrn_reflns_limit_h_max 30
_diffrn_reflns_limit_h_min -30
_diffrn_reflns_limit_k_max 7
_diffrn_reflns_limit_k_min -7
_diffrn_reflns_limit_l_max 45
_diffrn_reflns_limit_l_min -38
_diffrn_reflns_number 23009
_diffrn_reflns_theta_full 25.00
_diffrn_reflns_theta_max 25.00
_diffrn_reflns_theta_min 3.15
_diffrn_standards_number 0
_exptl_absorpt_coefficient_mu 0.079
_exptl_absorpt_correction_T_max 1.00000
_exptl_absorpt_correction_T_min 0.84859
_exptl_absorpt_correction_type multi-scan
_exptl_absorpt_process_details '(CrysAlis RED; Oxford Diffraction, 2006)'
_exptl_crystal_colour yellow
_exptl_crystal_density_diffrn 1.229
_exptl_crystal_density_method 'not measured'
_exptl_crystal_description block
_exptl_crystal_F_000 2464
_exptl_crystal_size_max 0.40
_exptl_crystal_size_mid 0.30
_exptl_crystal_size_min 0.30
_refine_diff_density_max 0.213
_refine_diff_density_min -0.194
_refine_ls_extinction_method none
_refine_ls_goodness_of_fit_ref 1.039
_refine_ls_hydrogen_treatment mixed
_refine_ls_matrix_type full
_refine_ls_number_parameters 395
_refine_ls_number_reflns 5431
_refine_ls_number_restraints 0
_refine_ls_restrained_S_all 1.039
_refine_ls_R_factor_all 0.1029
_refine_ls_R_factor_gt 0.0393
_refine_ls_shift/su_max 0.000
_refine_ls_shift/su_mean 0.000
_refine_ls_structure_factor_coef Fsqd
_refine_ls_weighting_details 'calc w=1/[\s^2^(Fo^2^)+(0.0150P)^2^+0.0000P] where P=(Fo^2^+2Fc^2^)/3'
_refine_ls_weighting_scheme calc
_refine_ls_wR_factor_gt 0.0514
_refine_ls_wR_factor_ref 0.0606
_reflns_number_gt 2752
_reflns_number_total 5431
_reflns_threshold_expression I>2\s(I)
_cod_data_source_file nk2072.cif
_cod_data_source_block I
_cod_original_sg_symbol_H-M 'C 2/c'
_cod_database_code 2228496
_cod_database_fobs_code 2228496

loop_
_symmetry_equiv_pos_as_xyz
'x, y, z'
'-x, y, -z+1/2'
'x+1/2, y+1/2, z'
'-x+1/2, y+1/2, -z+1/2'
'-x, -y, -z'
'x, -y, z-1/2'
'-x+1/2, -y+1/2, -z'
'x+1/2, -y+1/2, z-1/2'

loop_
_atom_site_type_symbol
_atom_site_label
_atom_site_fract_x
_atom_site_fract_y
_atom_site_fract_z
_atom_site_U_iso_or_equiv
_atom_site_adp_type
_atom_site_calc_flag
_atom_site_refinement_flags
_atom_site_occupancy
_atom_site_disorder_assembly
_atom_site_disorder_group
O O1 0.27207(5) 0.3902(2) 0.21497(4) 0.0515(4) Uani d . 1 . .
N N1 0.29950(7) 0.0010(4) 0.24145(5) 0.0430(5) Uani d . 1 . .
C C1 0.33939(7) 0.0205(3) 0.22478(5) 0.0301(5) Uani d . 1 . .
C C2 0.37972(8) -0.1306(3) 0.23019(5) 0.0372(5) Uani d . 1 . .
H H2 0.3797 -0.2432 0.2460 0.045 Uiso calc R 1 . .
C C3 0.41922(8) -0.1190(3) 0.21309(5) 0.0422(6) Uani d . 1 . .
H H3 0.4464 -0.2227 0.2175 0.051 Uiso calc R 1 . .
C C4 0.42012(8) 0.0413(3) 0.18949(5) 0.0429(6) Uani d . 1 . .
H H4 0.4476 0.0488 0.1777 0.052 Uiso calc R 1 . .
C C5 0.38052(7) 0.1888(3) 0.18354(5) 0.0338(5) Uani d . 1 . .
H H5 0.3805 0.2978 0.1670 0.041 Uiso calc R 1 . .
C C6 0.34023(7) 0.1848(3) 0.20085(5) 0.0251(5) Uani d . 1 . .
C C7 0.30047(8) 0.3546(3) 0.19566(5) 0.0318(5) Uani d . 1 . .
O O8 0.29882(4) 0.4694(2) 0.16652(3) 0.0386(4) Uani d . 1 . .
C C9 0.26212(7) 0.6481(3) 0.15911(5) 0.0394(6) Uani d . 1 . .
H H9A 0.2807 0.7712 0.1723 0.047 Uiso calc R 1 . .
H H9B 0.2300 0.6187 0.1674 0.047 Uiso calc R 1 . .
C C10 0.24490(7) 0.6899(3) 0.11885(5) 0.0272(5) Uani d . 1 . .
C C11 0.21169(7) 0.5078(3) 0.09824(4) 0.0294(5) Uani d . 1 . .
H H11A 0.2343 0.3814 0.1021 0.035 Uiso calc R 1 . .
H H11B 0.1805 0.4813 0.1076 0.035 Uiso calc R 1 . .
C C12 0.19154(7) 0.5575(3) 0.05766(5) 0.0323(5) Uani d . 1 . .
H H12 0.1700 0.4379 0.0445 0.039 Uiso calc R 1 . .
C C13 0.15625(7) 0.7498(3) 0.05152(5) 0.0380(5) Uani d . 1 . .
H H13A 0.1244 0.7253 0.0603 0.046 Uiso calc R 1 . .
H H13B 0.1432 0.7813 0.0253 0.046 Uiso calc R 1 . .
C C14 0.18892(7) 0.9333(3) 0.07187(5) 0.0350(5) Uani d . 1 . .
H H14 0.1656 1.0598 0.0679 0.042 Uiso calc R 1 . .
C C15 0.23731(7) 0.9710(3) 0.05761(5) 0.0387(5) Uani d . 1 . .
H H15A 0.2246 1.0045 0.0315 0.046 Uiso calc R 1 . .
H H15B 0.2586 1.0898 0.0705 0.046 Uiso calc R 1 . .
C C16 0.27263(7) 0.7773(3) 0.06352(5) 0.0338(5) Uani d . 1 . .
H H16 0.3043 0.8024 0.0541 0.041 Uiso calc R 1 . .
C C17 0.29290(7) 0.7285(3) 0.10409(5) 0.0345(5) Uani d . 1 . .
H H17A 0.3163 0.6043 0.1081 0.041 Uiso calc R 1 . .
H H17B 0.3146 0.8460 0.1171 0.041 Uiso calc R 1 . .
C C18 0.20872(7) 0.8839(3) 0.11237(5) 0.0336(5) Uani d . 1 . .
H H18A 0.1774 0.8598 0.1217 0.040 Uiso calc R 1 . .
H H18B 0.2294 1.0030 0.1256 0.040 Uiso calc R 1 . .
C C19 0.23996(7) 0.5952(3) 0.04336(5) 0.0357(5) Uani d . 1 . .
H H19A 0.2629 0.4697 0.0470 0.043 Uiso calc R 1 . .
H H19B 0.2273 0.6256 0.0171 0.043 Uiso calc R 1 . .
O O21 0.63002(5) 0.95579(19) 0.15600(3) 0.0426(4) Uani d . 1 . .
N N21 0.67083(8) 0.6087(4) 0.19276(5) 0.0466(6) Uani d . 1 . .
C C21 0.61810(8) 0.5686(3) 0.19077(5) 0.0310(5) Uani d . 1 . .
C C22 0.60638(8) 0.3934(3) 0.20847(5) 0.0376(5) Uani d . 1 . .
H H22 0.6347 0.3006 0.2199 0.045 Uiso calc R 1 . .
C C23 0.55515(9) 0.3530(3) 0.20973(5) 0.0409(6) Uani d . 1 . .
H H23 0.5486 0.2347 0.2225 0.049 Uiso calc R 1 . .
C C24 0.51230(8) 0.4830(3) 0.19257(5) 0.0391(5) Uani d . 1 . .
H H24 0.4767 0.4554 0.1936 0.047 Uiso calc R 1 . .
C C25 0.52287(7) 0.6526(3) 0.17406(5) 0.0321(5) Uani d . 1 . .
H H25 0.4938 0.7398 0.1616 0.039 Uiso calc R 1 . .
C C26 0.57499(7) 0.6995(3) 0.17309(5) 0.0255(5) Uani d . 1 . .
C C27 0.58532(8) 0.8871(3) 0.15428(5) 0.0300(5) Uani d . 1 . .
O O28 0.53969(4) 0.97894(19) 0.13458(3) 0.0327(3) Uani d . 1 . .
C C29 0.54562(7) 1.1712(3) 0.11641(5) 0.0317(5) Uani d . 1 . .
H H29A 0.5767 1.1605 0.1064 0.038 Uiso calc R 1 . .
H H29B 0.5525 1.2873 0.1339 0.038 Uiso calc R 1 . .
C C30 0.49414(7) 1.2116(3) 0.08609(5) 0.0244(5) Uani d . 1 . .
C C31 0.48638(7) 1.0487(3) 0.05613(4) 0.0301(5) Uani d . 1 . .
H H31A 0.5183 1.0480 0.0469 0.036 Uiso calc R 1 . .
H H31B 0.4831 0.9098 0.0661 0.036 Uiso calc R 1 . .
C C32 0.43554(7) 1.0966(3) 0.02513(5) 0.0310(5) Uani d . 1 . .
H H32 0.4308 0.9889 0.0059 0.037 Uiso calc R 1 . .
C C33 0.38650(7) 1.0953(3) 0.03946(5) 0.0374(6) Uani d . 1 . .
H H33A 0.3825 0.9568 0.0494 0.045 Uiso calc R 1 . .
H H33B 0.3535 1.1249 0.0195 0.045 Uiso calc R 1 . .
C C34 0.39332(7) 1.2585(3) 0.06906(5) 0.0343(5) Uani d . 1 . .
H H34 0.3611 1.2570 0.0784 0.041 Uiso calc R 1 . .
C C35 0.39899(7) 1.4717(3) 0.05345(5) 0.0368(5) Uani d . 1 . .
H H35A 0.4035 1.5783 0.0725 0.044 Uiso calc R 1 . .
H H35B 0.3659 1.5047 0.0337 0.044 Uiso calc R 1 . .
C C36 0.44816(7) 1.4731(3) 0.03881(5) 0.0308(5) Uani d . 1 . .
H H36 0.4518 1.6128 0.0286 0.037 Uiso calc R 1 . .
C C37 0.49895(7) 1.4253(3) 0.06989(4) 0.0286(5) Uani d . 1 . .
H H37A 0.5038 1.5326 0.0889 0.034 Uiso calc R 1 . .
H H37B 0.5310 1.4280 0.0608 0.034 Uiso calc R 1 . .
C C38 0.44432(6) 1.2112(3) 0.09989(4) 0.0306(5) Uani d . 1 . .
H H38A 0.4407 1.0740 0.1104 0.037 Uiso calc R 1 . .
H H38B 0.4488 1.3165 0.1192 0.037 Uiso calc R 1 . .
C C39 0.44104(7) 1.3093(3) 0.00931(5) 0.0346(5) Uani d . 1 . .
H H39A 0.4727 1.3104 -0.0002 0.041 Uiso calc R 1 . .
H H39B 0.4083 1.3401 -0.0109 0.041 Uiso calc R 1 . .
H H1B 0.2805(7) 0.125(3) 0.2443(5) 0.054(7) Uiso d . 1 . .
H H21B 0.6966(9) 0.517(3) 0.2037(6) 0.094(10) Uiso d . 1 . .
H H1A 0.3045(8) -0.098(3) 0.2590(5) 0.073(9) Uiso d . 1 . .
H H21A 0.6781(7) 0.722(3) 0.1807(5) 0.058(8) Uiso d . 1 . .

loop_
_atom_site_aniso_label
_atom_site_aniso_U_11
_atom_site_aniso_U_22
_atom_site_aniso_U_33
_atom_site_aniso_U_12
_atom_site_aniso_U_13
_atom_site_aniso_U_23
O1 0.0435(9) 0.0695(12) 0.0492(10) 0.0164(8) 0.0257(8) 0.0112(8)
N1 0.0432(12) 0.0529(16) 0.0355(13) -0.0100(12) 0.0158(10) 0.0053(12)
C1 0.0284(12) 0.0392(14) 0.0219(12) -0.0115(11) 0.0062(10) -0.0021(11)
C2 0.0480(14) 0.0317(14) 0.0287(13) -0.0019(12) 0.0061(12) 0.0079(11)
C3 0.0460(14) 0.0404(15) 0.0404(14) 0.0098(11) 0.0127(12) 0.0029(12)
C4 0.0452(14) 0.0486(16) 0.0421(15) 0.0107(12) 0.0240(11) 0.0114(13)
C5 0.0370(13) 0.0396(15) 0.0274(13) 0.0035(11) 0.0133(11) 0.0069(11)
C6 0.0211(11) 0.0283(13) 0.0240(12) -0.0006(10) 0.0035(10) 0.0013(10)
C7 0.0334(13) 0.0379(14) 0.0240(13) -0.0071(11) 0.0083(11) 0.0017(12)
O8 0.0392(8) 0.0427(9) 0.0329(9) 0.0116(7) 0.0091(7) 0.0055(8)
C9 0.0362(12) 0.0390(14) 0.0389(14) 0.0087(11) 0.0042(11) -0.0053(11)
C10 0.0303(12) 0.0310(13) 0.0191(12) -0.0015(10) 0.0051(10) 0.0010(10)
C11 0.0352(11) 0.0279(12) 0.0277(12) -0.0031(10) 0.0131(9) -0.0019(10)
C12 0.0372(12) 0.0319(14) 0.0252(13) -0.0100(10) 0.0050(10) -0.0052(10)
C13 0.0366(12) 0.0472(15) 0.0293(13) -0.0004(12) 0.0083(10) 0.0025(12)
C14 0.0384(13) 0.0295(14) 0.0361(14) 0.0084(10) 0.0092(11) 0.0024(11)
C15 0.0450(13) 0.0280(13) 0.0428(14) -0.0057(11) 0.0123(11) 0.0031(11)
C16 0.0337(12) 0.0318(13) 0.0392(14) -0.0045(11) 0.0160(11) 0.0013(11)
C17 0.0271(11) 0.0305(13) 0.0439(15) 0.0009(10) 0.0070(11) -0.0006(11)
C18 0.0416(12) 0.0302(13) 0.0296(13) 0.0076(10) 0.0114(10) 0.0003(10)
C19 0.0480(13) 0.0329(13) 0.0283(13) 0.0034(11) 0.0146(11) 0.0038(11)
O21 0.0267(8) 0.0497(10) 0.0507(10) -0.0001(8) 0.0104(7) 0.0114(8)
N21 0.0338(13) 0.0507(15) 0.0521(14) 0.0090(12) 0.0077(11) 0.0114(12)
C21 0.0349(13) 0.0371(14) 0.0206(12) 0.0017(11) 0.0077(10) -0.0049(11)
C22 0.0454(14) 0.0353(14) 0.0266(13) 0.0074(12) 0.0016(11) 0.0000(11)
C23 0.0613(16) 0.0279(14) 0.0324(14) -0.0001(12) 0.0122(13) 0.0038(11)
C24 0.0408(13) 0.0379(14) 0.0427(14) -0.0015(12) 0.0186(11) 0.0032(12)
C25 0.0354(13) 0.0299(13) 0.0298(13) 0.0041(10) 0.0073(10) 0.0020(11)
C26 0.0280(12) 0.0264(13) 0.0221(12) 0.0030(10) 0.0072(10) 0.0013(10)
C27 0.0255(12) 0.0394(14) 0.0240(12) 0.0069(11) 0.0055(11) -0.0005(11)
O28 0.0267(7) 0.0332(9) 0.0345(8) -0.0012(7) 0.0032(6) 0.0119(7)
C29 0.0330(12) 0.0282(13) 0.0311(13) -0.0032(10) 0.0049(10) 0.0056(11)
C30 0.0262(11) 0.0238(12) 0.0217(12) -0.0007(9) 0.0046(10) 0.0022(10)
C31 0.0364(12) 0.0224(12) 0.0313(12) -0.0003(10) 0.0095(10) 0.0026(10)
C32 0.0429(13) 0.0259(13) 0.0221(12) -0.0067(10) 0.0063(11) -0.0050(10)
C33 0.0316(12) 0.0385(14) 0.0341(13) -0.0098(10) -0.0030(11) 0.0100(11)
C34 0.0256(12) 0.0456(15) 0.0324(13) 0.0023(10) 0.0095(10) 0.0097(12)
C35 0.0359(12) 0.0401(15) 0.0310(13) 0.0075(11) 0.0044(10) 0.0030(11)
C36 0.0384(12) 0.0232(12) 0.0299(13) -0.0018(10) 0.0086(10) 0.0068(11)
C37 0.0327(11) 0.0248(13) 0.0272(12) -0.0028(10) 0.0071(10) 0.0006(10)
C38 0.0354(12) 0.0332(13) 0.0240(12) -0.0009(10) 0.0099(10) 0.0031(10)
C39 0.0357(12) 0.0363(14) 0.0290(13) -0.0015(10) 0.0051(10) 0.0043(11)

loop_
_atom_type_symbol
_atom_type_description
_atom_type_scat_dispersion_real
_atom_type_scat_dispersion_imag
_atom_type_scat_source
C C 0.0033 0.0016 'International Tables Vol C Tables 4.2.6.8 and 6.1.1.4'
H H 0.0000 0.0000 'International Tables Vol C Tables 4.2.6.8 and 6.1.1.4'
N N 0.0061 0.0033 'International Tables Vol C Tables 4.2.6.8 and 6.1.1.4'
O O 0.0106 0.0060 'International Tables Vol C Tables 4.2.6.8 and 6.1.1.4'

loop_
_geom_angle_atom_site_label_1
_geom_angle_atom_site_label_2
_geom_angle_atom_site_label_3
_geom_angle_site_symmetry_1
_geom_angle_site_symmetry_3
_geom_angle
_geom_angle_publ_flag
C1 N1 H1B . . 117.1(11) ?
C1 N1 H1A . . 116.6(13) ?
H1B N1 H1A . . 117.9(18) ?
N1 C1 C2 . . 119.7(2) ?
N1 C1 C6 . . 122.2(2) ?
C2 C1 C6 . . 117.99(18) ?
C3 C2 C1 . . 121.22(19) ?
C3 C2 H2 . . 119.4 ?
C1 C2 H2 . . 119.4 ?
C2 C3 C4 . . 121.0(2) ?
C2 C3 H3 . . 119.5 ?
C4 C3 H3 . . 119.5 ?
C5 C4 C3 . . 118.41(19) ?
C5 C4 H4 . . 120.8 ?
C3 C4 H4 . . 120.8 ?
C4 C5 C6 . . 122.36(19) ?
C4 C5 H5 . . 118.8 ?
C6 C5 H5 . . 118.8 ?
C5 C6 C1 . . 118.95(18) ?
C5 C6 C7 . . 120.69(18) ?
C1 C6 C7 . . 120.29(18) ?
O1 C7 O8 . . 122.43(19) ?
O1 C7 C6 . . 125.50(19) ?
O8 C7 C6 . . 112.08(18) ?
C7 O8 C9 . . 117.37(15) ?
O8 C9 C10 . . 108.72(15) ?
O8 C9 H9A . . 109.9 ?
C10 C9 H9A . . 109.9 ?
O8 C9 H9B . . 109.9 ?
C10 C9 H9B . . 109.9 ?
H9A C9 H9B . . 108.3 ?
C9 C10 C17 . . 112.57(15) ?
C9 C10 C11 . . 110.47(15) ?
C17 C10 C11 . . 108.91(15) ?
C9 C10 C18 . . 107.19(15) ?
C17 C10 C18 . . 109.11(15) ?
C11 C10 C18 . . 108.48(14) ?
C12 C11 C10 . . 110.00(14) ?
C12 C11 H11A . . 109.7 ?
C10 C11 H11A . . 109.7 ?
C12 C11 H11B . . 109.7 ?
C10 C11 H11B . . 109.7 ?
H11A C11 H11B . . 108.2 ?
C13 C12 C19 . . 109.38(16) ?
C13 C12 C11 . . 109.92(15) ?
C19 C12 C11 . . 109.37(14) ?
C13 C12 H12 . . 109.4 ?
C19 C12 H12 . . 109.4 ?
C11 C12 H12 . . 109.4 ?
C12 C13 C14 . . 109.60(14) ?
C12 C13 H13A . . 109.7 ?
C14 C13 H13A . . 109.7 ?
C12 C13 H13B . . 109.7 ?
C14 C13 H13B . . 109.8 ?
H13A C13 H13B . . 108.2 ?
C15 C14 C18 . . 109.61(15) ?
C15 C14 C13 . . 109.02(15) ?
C18 C14 C13 . . 109.49(15) ?
C15 C14 H14 . . 109.6 ?
C18 C14 H14 . . 109.6 ?
C13 C14 H14 . . 109.6 ?
C16 C15 C14 . . 109.49(15) ?
C16 C15 H15A . . 109.8 ?
C14 C15 H15A . . 109.8 ?
C16 C15 H15B . . 109.8 ?
C14 C15 H15B . . 109.8 ?
H15A C15 H15B . . 108.2 ?
C19 C16 C15 . . 109.71(15) ?
C19 C16 C17 . . 109.71(15) ?
C15 C16 C17 . . 109.45(15) ?
C19 C16 H16 . . 109.3 ?
C15 C16 H16 . . 109.3 ?
C17 C16 H16 . . 109.3 ?
C10 C17 C16 . . 109.93(14) ?
C10 C17 H17A . . 109.7 ?
C16 C17 H17A . . 109.7 ?
C10 C17 H17B . . 109.7 ?
C16 C17 H17B . . 109.7 ?
H17A C17 H17B . . 108.2 ?
C14 C18 C10 . . 110.02(14) ?
C14 C18 H18A . . 109.7 ?
C10 C18 H18A . . 109.7 ?
C14 C18 H18B . . 109.7 ?
C10 C18 H18B . . 109.7 ?
H18A C18 H18B . . 108.2 ?
C16 C19 C12 . . 109.24(15) ?
C16 C19 H19A . . 109.8 ?
C12 C19 H19A . . 109.8 ?
C16 C19 H19B . . 109.8 ?
C12 C19 H19B . . 109.8 ?
H19A C19 H19B . . 108.3 ?
C21 N21 H21B . . 119.5(14) ?
C21 N21 H21A . . 118.2(12) ?
H21B N21 H21A . . 122.0(18) ?
N21 C21 C22 . . 118.7(2) ?
N21 C21 C26 . . 123.3(2) ?
C22 C21 C26 . . 117.94(19) ?
C23 C22 C21 . . 121.48(19) ?
C23 C22 H22 . . 119.3 ?
C21 C22 H22 . . 119.3 ?
C22 C23 C24 . . 120.88(19) ?
C22 C23 H23 . . 119.6 ?
C24 C23 H23 . . 119.6 ?
C25 C24 C23 . . 118.35(18) ?
C25 C24 H24 . . 120.8 ?
C23 C24 H24 . . 120.8 ?
C24 C25 C26 . . 121.76(18) ?
C24 C25 H25 . . 119.1 ?
C26 C25 H25 . . 119.1 ?
C25 C26 C21 . . 119.53(18) ?
C25 C26 C27 . . 120.45(17) ?
C21 C26 C27 . . 120.00(18) ?
O21 C27 O28 . . 122.17(18) ?
O21 C27 C26 . . 125.10(18) ?
O28 C27 C26 . . 112.73(17) ?
C27 O28 C29 . . 116.84(14) ?
O28 C29 C30 . . 109.06(14) ?
O28 C29 H29A . . 109.9 ?
C30 C29 H29A . . 109.9 ?
O28 C29 H29B . . 109.9 ?
C30 C29 H29B . . 109.9 ?
H29A C29 H29B . . 108.3 ?
C29 C30 C38 . . 111.68(14) ?
C29 C30 C31 . . 110.92(14) ?
C38 C30 C31 . . 108.83(14) ?
C29 C30 C37 . . 108.17(14) ?
C38 C30 C37 . . 108.64(14) ?
C31 C30 C37 . . 108.53(14) ?
C32 C31 C30 . . 110.24(14) ?
C32 C31 H31A . . 109.6 ?
C30 C31 H31A . . 109.6 ?
C32 C31 H31B . . 109.6 ?
C30 C31 H31B . . 109.6 ?
H31A C31 H31B . . 108.1 ?
C33 C32 C39 . . 109.54(15) ?
C33 C32 C31 . . 109.36(15) ?
C39 C32 C31 . . 109.63(15) ?
C33 C32 H32 . . 109.4 ?
C39 C32 H32 . . 109.4 ?
C31 C32 H32 . . 109.4 ?
C32 C33 C34 . . 109.93(15) ?
C32 C33 H33A . . 109.7 ?
C34 C33 H33A . . 109.7 ?
C32 C33 H33B . . 109.7 ?
C34 C33 H33B . . 109.7 ?
H33A C33 H33B . . 108.2 ?
C33 C34 C35 . . 109.28(15) ?
C33 C34 C38 . . 109.33(15) ?
C35 C34 C38 . . 109.11(15) ?
C33 C34 H34 . . 109.7 ?
C35 C34 H34 . . 109.7 ?
C38 C34 H34 . . 109.7 ?
C34 C35 C36 . . 109.62(15) ?
C34 C35 H35A . . 109.7 ?
C36 C35 H35A . . 109.7 ?
C34 C35 H35B . . 109.7 ?
C36 C35 H35B . . 109.7 ?
H35A C35 H35B . . 108.2 ?
C39 C36 C37 . . 109.59(15) ?
C39 C36 C35 . . 109.73(15) ?
C37 C36 C35 . . 108.90(14) ?
C39 C36 H36 . . 109.5 ?
C37 C36 H36 . . 109.5 ?
C35 C36 H36 . . 109.5 ?
C36 C37 C30 . . 110.36(14) ?
C36 C37 H37A . . 109.6 ?
C30 C37 H37A . . 109.6 ?
C36 C37 H37B . . 109.6 ?
C30 C37 H37B . . 109.6 ?
H37A C37 H37B . . 108.1 ?
C34 C38 C30 . . 110.57(14) ?
C34 C38 H38A . . 109.5 ?
C30 C38 H38A . . 109.5 ?
C34 C38 H38B . . 109.5 ?
C30 C38 H38B . . 109.5 ?
H38A C38 H38B . . 108.1 ?
C36 C39 C32 . . 109.27(15) ?
C36 C39 H39A . . 109.8 ?
C32 C39 H39A . . 109.8 ?
C36 C39 H39B . . 109.8 ?
C32 C39 H39B . . 109.8 ?
H39A C39 H39B . . 108.3 ?

loop_
_geom_bond_atom_site_label_1
_geom_bond_atom_site_label_2
_geom_bond_site_symmetry_2
_geom_bond_distance
_geom_bond_publ_flag
O1 C7 . 1.211(2) ?
N1 C1 . 1.372(2) ?
N1 H1B . 0.961(17) ?
N1 H1A . 0.913(19) ?
C1 C2 . 1.399(2) ?
C1 C6 . 1.412(2) ?
C2 C3 . 1.370(2) ?
C2 H2 . 0.9500 ?
C3 C4 . 1.384(2) ?
C3 H3 . 0.9500 ?
C4 C5 . 1.368(2) ?
C4 H4 . 0.9500 ?
C5 C6 . 1.392(2) ?
C5 H5 . 0.9500 ?
C6 C7 . 1.476(2) ?
C7 O8 . 1.3379(19) ?
O8 C9 . 1.4688(18) ?
C9 C10 . 1.512(2) ?
C9 H9A . 0.9900 ?
C9 H9B . 0.9900 ?
C10 C17 . 1.530(2) ?
C10 C11 . 1.535(2) ?
C10 C18 . 1.540(2) ?
C11 C12 . 1.535(2) ?
C11 H11A . 0.9900 ?
C11 H11B . 0.9900 ?
C12 C13 . 1.519(2) ?
C12 C19 . 1.528(2) ?
C12 H12 . 1.0000 ?
C13 C14 . 1.533(2) ?
C13 H13A . 0.9900 ?
C13 H13B . 0.9900 ?
C14 C15 . 1.526(2) ?
C14 C18 . 1.531(2) ?
C14 H14 . 1.0000 ?
C15 C16 . 1.526(2) ?
C15 H15A . 0.9900 ?
C15 H15B . 0.9900 ?
C16 C19 . 1.523(2) ?
C16 C17 . 1.534(2) ?
C16 H16 . 1.0000 ?
C17 H17A . 0.9900 ?
C17 H17B . 0.9900 ?
C18 H18A . 0.9900 ?
C18 H18B . 0.9900 ?
C19 H19A . 0.9900 ?
C19 H19B . 0.9900 ?
O21 C27 . 1.2222(19) ?
N21 C21 . 1.368(2) ?
N21 H21B . 0.90(2) ?
N21 H21A . 0.912(18) ?
C21 C22 . 1.400(2) ?
C21 C26 . 1.408(2) ?
C22 C23 . 1.365(2) ?
C22 H22 . 0.9500 ?
C23 C24 . 1.395(2) ?
C23 H23 . 0.9500 ?
C24 C25 . 1.378(2) ?
C24 H24 . 0.9500 ?
C25 C26 . 1.393(2) ?
C25 H25 . 0.9500 ?
C26 C27 . 1.476(2) ?
C27 O28 . 1.3422(19) ?
O28 C29 . 1.4562(18) ?
C29 C30 . 1.518(2) ?
C29 H29A . 0.9900 ?
C29 H29B . 0.9900 ?
C30 C38 . 1.531(2) ?
C30 C31 . 1.533(2) ?
C30 C37 . 1.535(2) ?
C31 C32 . 1.531(2) ?
C31 H31A . 0.9900 ?
C31 H31B . 0.9900 ?
C32 C33 . 1.524(2) ?
C32 C39 . 1.526(2) ?
C32 H32 . 1.0000 ?
C33 C34 . 1.527(2) ?
C33 H33A . 0.9900 ?
C33 H33B . 0.9900 ?
C34 C35 . 1.527(2) ?
C34 C38 . 1.529(2) ?
C34 H34 . 1.0000 ?
C35 C36 . 1.535(2) ?
C35 H35A . 0.9900 ?
C35 H35B . 0.9900 ?
C36 C39 . 1.526(2) ?
C36 C37 . 1.531(2) ?
C36 H36 . 1.0000 ?
C37 H37A . 0.9900 ?
C37 H37B . 0.9900 ?
C38 H38A . 0.9900 ?
C38 H38B . 0.9900 ?
C39 H39A . 0.9900 ?
C39 H39B . 0.9900 ?

loop_
_geom_hbond_atom_site_label_D
_geom_hbond_atom_site_label_H
_geom_hbond_atom_site_label_A
_geom_hbond_site_symmetry_A
_geom_hbond_distance_DH
_geom_hbond_distance_HA
_geom_hbond_distance_DA
_geom_hbond_angle_DHA
N1 H1B O1 . 0.961(17) 2.030(18) 2.729(3) 128.0(14)
N21 H21B N1 3 0.90(2) 2.64(2) 3.385(3) 140.9(17)
N1 H1A O1 4_545 0.913(19) 2.47(2) 2.930(2) 111.4(15)
N1 H1A N21 2_645 0.913(19) 2.60(2) 3.511(3) 173.4(17)
N21 H21A O21 . 0.912(18) 2.014(19) 2.698(3) 130.6(16)
N21 H21A O1 3 0.912(18) 2.641(18) 3.097(2) 111.8(14)
